data_4311649
loop_
_publ_author_name
'Iliya Todorov'
'Slavi C. Sevov'

_publ_section_title
;
 Heavy-Metal Aromatic Rings: Cyclopentadienyl Anion Analogues Sn56- and
 Pb56- in the Zintl Phases Na8BaPb6, Na8BaSn6, and Na8EuSn6
;
_journal_name_full 'Inorganic Chemistry'
_journal_page_first 6490
_journal_page_last 6494
_journal_paper_doi 10.1021/ic0491837
_journal_volume 43
_journal_year 2004
_chemical_formula_moiety Na8EuSn6
_chemical_formula_sum 'Eu Na8 Sn6'
_chemical_formula_weight 1048.02
_chemical_name_common Na8EuSn6
_chemical_name_systematic
; 
 ? 
;
_space_group_IT_number 11
_symmetry_cell_setting monoclinic
_symmetry_space_group_name_Hall '-P 2yb'
_symmetry_space_group_name_H-M 'P 1 21/m 1'
_atom_sites_solution_hydrogens geom
_atom_sites_solution_primary direct
_atom_sites_solution_secondary difmap
_audit_creation_method SHELXL-97
_cell_angle_alpha 90.00
_cell_angle_beta 108.078(10)
_cell_angle_gamma 90.00
_cell_formula_units_Z 2
_cell_length_a 12.8887(10)
_cell_length_b 5.2142(10)
_cell_length_c 15.7002(10)
_cell_measurement_reflns_used 25
_cell_measurement_temperature 293(2)
_cell_measurement_theta_max 14.91
_cell_measurement_theta_min 7.82
_cell_volume 1003.0(2)
_computing_cell_refinement CAD4_(Enraf-Nonius,_1977
_computing_data_collection CAD4_(Enraf-Nonius,_1977
_computing_data_reduction SDS_Package_(Enraf-Nonius,_1985
_computing_molecular_graphics 'SHELXTL (Siemens, 1994)'
_computing_publication_material 'SHELXTL (Siemens, 1994)'
_computing_structure_refinement 'SHELXL-97 (Sheldrick, 1997)'
_computing_structure_solution 'SHELXS-97 (Sheldrick, 1990)'
_diffrn_ambient_temperature 293(2)
_diffrn_measured_fraction_theta_full 0.998
_diffrn_measured_fraction_theta_max 0.998
_diffrn_measurement_device_type Enraf_Nonius_CAD4
_diffrn_measurement_method omega-2theta
_diffrn_radiation_monochromator graphite
_diffrn_radiation_source 'fine-focus sealed tube'
_diffrn_radiation_type MoK\a
_diffrn_radiation_wavelength 0.71073
_diffrn_reflns_av_R_equivalents 0.0365
_diffrn_reflns_av_sigmaI/netI 0.0541
_diffrn_reflns_limit_h_max 14
_diffrn_reflns_limit_h_min -15
_diffrn_reflns_limit_k_max 6
_diffrn_reflns_limit_k_min 0
_diffrn_reflns_limit_l_max 18
_diffrn_reflns_limit_l_min 0
_diffrn_reflns_number 2047
_diffrn_reflns_theta_full 24.97
_diffrn_reflns_theta_max 24.97
_diffrn_reflns_theta_min 2.46
_diffrn_standards_interval_count 200
_diffrn_standards_interval_time 120
_diffrn_standards_number 3
_exptl_absorpt_coefficient_mu 10.566
_exptl_absorpt_correction_T_max 0.191
_exptl_absorpt_correction_T_min 0.155
_exptl_absorpt_correction_type psi-scan
_exptl_absorpt_process_details 'average of 3 psi-scan reflections'
_exptl_crystal_colour black
_exptl_crystal_density_diffrn 3.470
_exptl_crystal_density_method 'not measured'
_exptl_crystal_description bar
_exptl_crystal_F_000 902
_exptl_crystal_size_max 0.2
_exptl_crystal_size_mid 0.1
_exptl_crystal_size_min 0.1
_refine_diff_density_max 4.779
_refine_diff_density_min -2.659
_refine_diff_density_rms 0.410
_refine_ls_extinction_method none
_refine_ls_goodness_of_fit_ref 1.066
_refine_ls_hydrogen_treatment mixed
_refine_ls_matrix_type full
_refine_ls_number_parameters 105
_refine_ls_number_reflns 1973
_refine_ls_number_restraints 0
_refine_ls_restrained_S_all 1.066
_refine_ls_R_factor_all 0.0768
_refine_ls_R_factor_gt 0.0558
_refine_ls_shift/su_max 0.000
_refine_ls_shift/su_mean 0.000
_refine_ls_structure_factor_coef Fsqd
_refine_ls_weighting_details 'calc w=1/[\s^2^(Fo^2^)+(0.0790P)^2^+40.4978P] where P=(Fo^2^+2Fc^2^)/3'
_refine_ls_weighting_scheme calc
_refine_ls_wR_factor_gt 0.1493
_refine_ls_wR_factor_ref 0.1607
_reflns_number_gt 1535
_reflns_number_total 1973
_reflns_threshold_expression >2sigma(I)
_cod_data_source_file ic0491837si20040622_050553_3.cif
_cod_data_source_block Na8EuSn6
_cod_database_code 4311649

loop_
_symmetry_equiv_pos_as_xyz
'x, y, z'
'-x, y+1/2, -z'
'-x, -y, -z'
'x, -y-1/2, z'

loop_
_atom_site_label
_atom_site_type_symbol
_atom_site_fract_x
_atom_site_fract_y
_atom_site_fract_z
_atom_site_U_iso_or_equiv
_atom_site_adp_type
_atom_site_occupancy
_atom_site_symmetry_multiplicity
_atom_site_calc_flag
_atom_site_refinement_flags
_atom_site_disorder_assembly
_atom_site_disorder_group
Eu1 Eu 0.33578(11) 0.7500 0.70957(9) 0.0244(4) Uani 1 2 d S . .
Sn1 Sn 0.27239(13) 0.2500 0.84534(11) 0.0194(4) Uani 1 2 d S . .
Sn2 Sn 0.49229(13) 0.2500 0.83713(10) 0.0197(4) Uani 1 2 d S . .
Sn3 Sn 0.48342(13) 0.2500 0.65062(11) 0.0197(4) Uani 1 2 d S . .
Sn4 Sn 0.25839(13) 0.2500 0.54374(11) 0.0210(4) Uani 1 2 d S . .
Sn5 Sn 0.12674(13) 0.2500 0.66207(11) 0.0219(4) Uani 1 2 d S . .
Sn6 Sn 0.12039(13) 0.2500 0.15642(12) 0.0230(4) Uani 1 2 d S . .
Na1 Na 0.5960(8) 0.2500 0.0520(7) 0.032(3) Uani 1 2 d S . .
Na2 Na 0.6107(9) 0.2500 0.5035(7) 0.033(3) Uani 1 2 d S . .
Na3 Na 0.9075(10) 0.2500 0.4780(9) 0.050(3) Uani 1 2 d S . .
Na4 Na 0.8874(10) 0.2500 0.2003(10) 0.056(4) Uani 1 2 d S . .
Na5 Na 0.3371(12) 0.2500 0.0855(12) 0.065(4) Uani 1 2 d S . .
Na6 Na 0.6430(12) 0.7500 0.6777(14) 0.088(6) Uani 1 2 d S . .
Na7 Na 0.2637(14) 0.7500 0.202(2) 0.073(9) Uani 0.69(3) 2 d SP . .
Na71 Na 0.101(3) 0.7500 0.282(2) 0.029(10) Uani 0.31(3) 2 d SP . .
Na8 Na 0.040(2) 0.2500 0.9326(19) 0.072(10) Uani 0.61(4) 2 d SP . .
Na81 Na 0.889(4) 0.2500 0.990(2) 0.10(2) Uani 0.39(4) 2 d SP . .

loop_
_atom_site_aniso_label
_atom_site_aniso_U_11
_atom_site_aniso_U_22
_atom_site_aniso_U_33
_atom_site_aniso_U_23
_atom_site_aniso_U_13
_atom_site_aniso_U_12
Eu1 0.0261(7) 0.0248(7) 0.0230(7) 0.000 0.0086(5) 0.000
Sn1 0.0200(8) 0.0223(9) 0.0164(8) 0.000 0.0063(7) 0.000
Sn2 0.0156(8) 0.0256(10) 0.0153(8) 0.000 0.0009(6) 0.000
Sn3 0.0176(8) 0.0246(9) 0.0192(8) 0.000 0.0093(7) 0.000
Sn4 0.0213(9) 0.0236(9) 0.0180(8) 0.000 0.0057(7) 0.000
Sn5 0.0155(8) 0.0300(10) 0.0188(8) 0.000 0.0033(7) 0.000
Sn6 0.0182(8) 0.0268(10) 0.0255(9) 0.000 0.0091(7) 0.000
Na1 0.031(6) 0.028(6) 0.036(6) 0.000 0.007(5) 0.000
Na2 0.045(6) 0.031(6) 0.027(5) 0.000 0.017(5) 0.000
Na3 0.041(7) 0.033(7) 0.062(9) 0.000 -0.005(6) 0.000
Na4 0.030(7) 0.063(9) 0.081(10) 0.000 0.026(7) 0.000
Na5 0.061(9) 0.046(8) 0.113(13) 0.000 0.061(9) 0.000
Na6 0.042(8) 0.074(12) 0.116(15) 0.000 -0.025(9) 0.000
Na7 0.025(10) 0.012(9) 0.18(3) 0.000 0.029(13) 0.000
Na71 0.03(2) 0.025(19) 0.029(19) 0.000 0.011(15) 0.000
Na8 0.048(15) 0.08(2) 0.09(2) 0.000 0.023(13) 0.000
Na81 0.08(3) 0.18(6) 0.011(17) 0.000 -0.034(17) 0.000

loop_
_atom_type_symbol
_atom_type_description
_atom_type_scat_dispersion_real
_atom_type_scat_dispersion_imag
_atom_type_scat_source
Na Na 0.0362 0.0249 'International Tables Vol C Tables 4.2.6.8 and 6.1.1.4'
Sn Sn -0.6537 1.4246 'International Tables Vol C Tables 4.2.6.8 and 6.1.1.4'
Eu Eu -0.1578 3.6682 'International Tables Vol C Tables 4.2.6.8 and 6.1.1.4'

loop_
_geom_angle_atom_site_label_1
_geom_angle_atom_site_label_2
_geom_angle_atom_site_label_3
_geom_angle
_geom_angle_site_symmetry_1
_geom_angle_site_symmetry_3
_geom_angle_publ_flag
Sn3 Eu1 Sn3 95.69(5) 1_565 . ?
Sn3 Eu1 Sn2 48.61(4) 1_565 1_565 ?
Sn3 Eu1 Sn2 115.97(5) . 1_565 ?
Sn3 Eu1 Sn2 115.96(5) 1_565 . ?
Sn3 Eu1 Sn2 48.60(4) . . ?
Sn2 Eu1 Sn2 95.68(5) 1_565 . ?
Sn3 Eu1 Na1 107.38(11) 1_565 3_666 ?
Sn3 Eu1 Na1 107.38(11) . 3_666 ?
Sn2 Eu1 Na1 59.45(9) 1_565 3_666 ?
Sn2 Eu1 Na1 59.45(9) . 3_666 ?
Sn3 Eu1 Na3 101.02(16) 1_565 3_666 ?
Sn3 Eu1 Na3 101.02(16) . 3_666 ?
Sn2 Eu1 Na3 132.12(3) 1_565 3_666 ?
Sn2 Eu1 Na3 132.12(3) . 3_666 ?
Na1 Eu1 Na3 137.0(3) 3_666 3_666 ?
Sn3 Eu1 Na4 132.15(3) 1_565 3_666 ?
Sn3 Eu1 Na4 132.15(3) . 3_666 ?
Sn2 Eu1 Na4 99.45(16) 1_565 3_666 ?
Sn2 Eu1 Na4 99.45(16) . 3_666 ?
Na1 Eu1 Na4 63.4(3) 3_666 3_666 ?
Na3 Eu1 Na4 73.7(3) 3_666 3_666 ?
Sn3 Eu1 Sn4 47.46(4) 1_565 1_565 ?
Sn3 Eu1 Sn4 113.44(5) . 1_565 ?
Sn2 Eu1 Sn4 81.73(3) 1_565 1_565 ?
Sn2 Eu1 Sn4 158.43(6) . 1_565 ?
Na1 Eu1 Sn4 132.94(4) 3_666 1_565 ?
Na3 Eu1 Sn4 55.16(12) 3_666 1_565 ?
Na4 Eu1 Sn4 102.11(16) 3_666 1_565 ?
Sn3 Eu1 Sn4 113.44(5) 1_565 . ?
Sn3 Eu1 Sn4 47.46(4) . . ?
Sn2 Eu1 Sn4 158.43(6) 1_565 . ?
Sn2 Eu1 Sn4 81.73(3) . . ?
Na1 Eu1 Sn4 132.94(4) 3_666 . ?
Na3 Eu1 Sn4 55.16(12) 3_666 . ?
Na4 Eu1 Sn4 102.11(17) 3_666 . ?
Sn4 Eu1 Sn4 92.81(5) 1_565 . ?
Sn3 Eu1 Sn1 158.25(6) 1_565 . ?
Sn3 Eu1 Sn1 81.98(3) . . ?
Sn2 Eu1 Sn1 113.15(5) 1_565 . ?
Sn2 Eu1 Sn1 47.53(4) . . ?
Na1 Eu1 Sn1 53.80(8) 3_666 . ?
Na3 Eu1 Sn1 100.64(17) 3_666 . ?
Na4 Eu1 Sn1 53.89(11) 3_666 . ?
Sn4 Eu1 Sn1 152.31(6) 1_565 . ?
Sn4 Eu1 Sn1 80.89(3) . . ?
Sn3 Eu1 Sn1 81.97(3) 1_565 1_565 ?
Sn3 Eu1 Sn1 158.25(6) . 1_565 ?
Sn2 Eu1 Sn1 47.53(4) 1_565 1_565 ?
Sn2 Eu1 Sn1 113.15(5) . 1_565 ?
Na1 Eu1 Sn1 53.80(8) 3_666 1_565 ?
Na3 Eu1 Sn1 100.64(17) 3_666 1_565 ?
Na4 Eu1 Sn1 53.89(11) 3_666 1_565 ?
Sn4 Eu1 Sn1 80.89(3) 1_565 1_565 ?
Sn4 Eu1 Sn1 152.31(6) . 1_565 ?
Sn1 Eu1 Sn1 92.21(5) . 1_565 ?
Sn3 Eu1 Na2 58.86(10) 1_565 3_666 ?
Sn3 Eu1 Na2 58.86(9) . 3_666 ?
Sn2 Eu1 Na2 106.63(12) 1_565 3_666 ?
Sn2 Eu1 Na2 106.63(12) . 3_666 ?
Na1 Eu1 Na2 156.0(2) 3_666 3_666 ?
Na3 Eu1 Na2 66.9(3) 3_666 3_666 ?
Na4 Eu1 Na2 140.6(3) 3_666 3_666 ?
Sn4 Eu1 Na2 54.62(9) 1_565 3_666 ?
Sn4 Eu1 Na2 54.62(9) . 3_666 ?
Sn1 Eu1 Na2 133.41(4) . 3_666 ?
Sn1 Eu1 Na2 133.41(4) 1_565 3_666 ?
Sn3 Eu1 Sn5 154.12(5) 1_565 . ?
Sn3 Eu1 Sn5 80.93(3) . . ?
Sn2 Eu1 Sn5 154.28(5) 1_565 . ?
Sn2 Eu1 Sn5 81.01(3) . . ?
Na1 Eu1 Sn5 98.05(12) 3_666 . ?
Na3 Eu1 Sn5 55.20(12) 3_666 . ?
Na4 Eu1 Sn5 56.54(13) 3_666 . ?
Sn4 Eu1 Sn5 110.35(5) 1_565 . ?
Sn4 Eu1 Sn5 46.74(4) . . ?
Sn1 Eu1 Sn5 47.11(4) . . ?
Sn1 Eu1 Sn5 110.32(5) 1_565 . ?
Na2 Eu1 Sn5 98.70(13) 3_666 . ?
Sn3 Eu1 Sn5 80.93(3) 1_565 1_565 ?
Sn3 Eu1 Sn5 154.12(5) . 1_565 ?
Sn2 Eu1 Sn5 81.01(3) 1_565 1_565 ?
Sn2 Eu1 Sn5 154.28(5) . 1_565 ?
Na1 Eu1 Sn5 98.05(12) 3_666 1_565 ?
Na3 Eu1 Sn5 55.20(12) 3_666 1_565 ?
Na4 Eu1 Sn5 56.54(13) 3_666 1_565 ?
Sn4 Eu1 Sn5 46.74(4) 1_565 1_565 ?
Sn4 Eu1 Sn5 110.35(5) . 1_565 ?
Sn1 Eu1 Sn5 110.32(5) . 1_565 ?
Sn1 Eu1 Sn5 47.11(4) 1_565 1_565 ?
Na2 Eu1 Sn5 98.70(13) 3_666 1_565 ?
Sn5 Eu1 Sn5 90.98(5) . 1_565 ?
Sn3 Eu1 Na6 49.66(7) 1_565 . ?
Sn3 Eu1 Na6 49.66(7) . . ?
Sn2 Eu1 Na6 70.61(17) 1_565 . ?
Sn2 Eu1 Na6 70.60(17) . . ?
Na1 Eu1 Na6 101.1(3) 3_666 . ?
Na3 Eu1 Na6 121.8(4) 3_666 . ?
Na4 Eu1 Na6 164.5(4) 3_666 . ?
Sn4 Eu1 Na6 88.48(19) 1_565 . ?
Sn4 Eu1 Na6 88.48(19) . . ?
Sn1 Eu1 Na6 118.05(16) . . ?
Sn1 Eu1 Na6 118.05(16) 1_565 . ?
Na2 Eu1 Na6 54.9(3) 3_666 . ?
Sn5 Eu1 Na6 130.31(10) . . ?
Sn5 Eu1 Na6 130.31(10) 1_565 . ?
Sn2 Sn1 Sn5 107.35(7) . . ?
Sn2 Sn1 Na1 69.67(19) . 3_666 ?
Sn5 Sn1 Na1 124.61(16) . 3_666 ?
Sn2 Sn1 Na1 69.67(19) . 3_656 ?
Sn5 Sn1 Na1 124.61(16) . 3_656 ?
Na1 Sn1 Na1 106.6(3) 3_666 3_656 ?
Sn2 Sn1 Na4 123.63(18) . 3_656 ?
Sn5 Sn1 Na4 67.2(3) . 3_656 ?
Na1 Sn1 Na4 161.2(3) 3_666 3_656 ?
Na1 Sn1 Na4 70.4(2) 3_656 3_656 ?
Sn2 Sn1 Na4 123.63(18) . 3_666 ?
Sn5 Sn1 Na4 67.2(3) . 3_666 ?
Na1 Sn1 Na4 70.4(2) 3_666 3_666 ?
Na1 Sn1 Na4 161.2(3) 3_656 3_666 ?
Na4 Sn1 Na4 106.2(3) 3_656 3_666 ?
Sn2 Sn1 Na5 97.8(2) . 1_556 ?
Sn5 Sn1 Na5 154.8(2) . 1_556 ?
Na1 Sn1 Na5 64.2(2) 3_666 1_556 ?
Na1 Sn1 Na5 64.2(2) 3_656 1_556 ?
Na4 Sn1 Na5 98.9(3) 3_656 1_556 ?
Na4 Sn1 Na5 98.9(3) 3_666 1_556 ?
Sn2 Sn1 Eu1 64.40(4) . 1_545 ?
Sn5 Sn1 Eu1 67.13(4) . 1_545 ?
Na1 Sn1 Eu1 133.7(2) 3_666 1_545 ?
Na1 Sn1 Eu1 62.36(18) 3_656 1_545 ?
Na4 Sn1 Eu1 62.4(2) 3_656 1_545 ?
Na4 Sn1 Eu1 133.6(3) 3_666 1_545 ?
Na5 Sn1 Eu1 126.57(10) 1_556 1_545 ?
Sn2 Sn1 Eu1 64.40(4) . . ?
Sn5 Sn1 Eu1 67.13(4) . . ?
Na1 Sn1 Eu1 62.36(18) 3_666 . ?
Na1 Sn1 Eu1 133.7(2) 3_656 . ?
Na4 Sn1 Eu1 133.6(3) 3_656 . ?
Na4 Sn1 Eu1 62.4(2) 3_666 . ?
Na5 Sn1 Eu1 126.57(10) 1_556 . ?
Eu1 Sn1 Eu1 92.21(5) 1_545 . ?
Sn2 Sn1 Na8 161.6(4) . . ?
Sn5 Sn1 Na8 91.1(4) . . ?
Na1 Sn1 Na8 100.1(3) 3_666 . ?
Na1 Sn1 Na8 100.1(3) 3_656 . ?
Na4 Sn1 Na8 63.1(3) 3_656 . ?
Na4 Sn1 Na8 63.1(3) 3_666 . ?
Na5 Sn1 Na8 63.8(5) 1_556 . ?
Eu1 Sn1 Na8 125.6(2) 1_545 . ?
Eu1 Sn1 Na8 125.6(2) . . ?
Sn1 Sn2 Sn3 108.37(7) . . ?
Sn1 Sn2 Na1 92.7(2) . 1_556 ?
Sn3 Sn2 Na1 158.9(2) . 1_556 ?
Sn1 Sn2 Na5 121.57(19) . 3_666 ?
Sn3 Sn2 Na5 100.4(3) . 3_666 ?
Na1 Sn2 Na5 67.2(3) 1_556 3_666 ?
Sn1 Sn2 Na5 121.6(2) . 3_656 ?
Sn3 Sn2 Na5 100.4(3) . 3_656 ?
Na1 Sn2 Na5 67.2(3) 1_556 3_656 ?
Na5 Sn2 Na5 100.8(4) 3_666 3_656 ?
Sn1 Sn2 Na7 172.5(5) . 3_666 ?
Sn3 Sn2 Na7 64.1(5) . 3_666 ?
Na1 Sn2 Na7 94.8(5) 1_556 3_666 ?
Na5 Sn2 Na7 61.9(3) 3_666 3_666 ?
Na5 Sn2 Na7 61.9(3) 3_656 3_666 ?
Sn1 Sn2 Na1 60.19(16) . 3_666 ?
Sn3 Sn2 Na1 125.73(15) . 3_666 ?
Na1 Sn2 Na1 64.8(2) 1_556 3_666 ?
Na5 Sn2 Na1 61.6(2) 3_666 3_666 ?
Na5 Sn2 Na1 131.9(3) 3_656 3_666 ?
Na7 Sn2 Na1 123.5(3) 3_666 3_666 ?
Sn1 Sn2 Na1 60.19(16) . 3_656 ?
Sn3 Sn2 Na1 125.73(16) . 3_656 ?
Na1 Sn2 Na1 64.8(2) 1_556 3_656 ?
Na5 Sn2 Na1 131.9(3) 3_666 3_656 ?
Na5 Sn2 Na1 61.6(2) 3_656 3_656 ?
Na7 Sn2 Na1 123.5(3) 3_666 3_656 ?
Na1 Sn2 Na1 95.8(3) 3_666 3_656 ?
Sn1 Sn2 Eu1 68.07(4) . . ?
Sn3 Sn2 Eu1 65.69(4) . . ?
Na1 Sn2 Eu1 125.09(9) 1_556 . ?
Na5 Sn2 Eu1 80.1(2) 3_666 . ?
Na5 Sn2 Eu1 165.8(3) 3_656 . ?
Na7 Sn2 Eu1 107.3(3) 3_666 . ?
Na1 Sn2 Eu1 61.03(16) 3_666 . ?
Na1 Sn2 Eu1 127.98(17) 3_656 . ?
Sn1 Sn2 Eu1 68.07(4) . 1_545 ?
Sn3 Sn2 Eu1 65.69(4) . 1_545 ?
Na1 Sn2 Eu1 125.09(9) 1_556 1_545 ?
Na5 Sn2 Eu1 165.8(3) 3_666 1_545 ?
Na5 Sn2 Eu1 80.1(2) 3_656 1_545 ?
Na7 Sn2 Eu1 107.3(3) 3_666 1_545 ?
Na1 Sn2 Eu1 127.97(17) 3_666 1_545 ?
Na1 Sn2 Eu1 61.03(16) 3_656 1_545 ?
Eu1 Sn2 Eu1 95.68(5) . 1_545 ?
Sn4 Sn3 Sn2 107.91(7) . . ?
Sn4 Sn3 Na2 103.2(2) . . ?
Sn2 Sn3 Na2 148.9(2) . . ?
Sn4 Sn3 Na6 124.0(2) . 1_545 ?
Sn2 Sn3 Na6 92.4(4) . 1_545 ?
Na2 Sn3 Na6 69.7(4) . 1_545 ?
Sn4 Sn3 Na6 124.0(2) . . ?
Sn2 Sn3 Na6 92.4(4) . . ?
Na2 Sn3 Na6 69.7(4) . . ?
Na6 Sn3 Na6 105.9(4) 1_545 . ?
Sn4 Sn3 Na7 173.0(5) . 3_666 ?
Sn2 Sn3 Na7 65.0(5) . 3_666 ?
Na2 Sn3 Na7 83.8(5) . 3_666 ?
Na6 Sn3 Na7 58.2(3) 1_545 3_666 ?
Na6 Sn3 Na7 58.2(3) . 3_666 ?
Sn4 Sn3 Na2 61.66(17) . 3_656 ?
Sn2 Sn3 Na2 126.47(14) . 3_656 ?
Na2 Sn3 Na2 69.5(2) . 3_656 ?
Na6 Sn3 Na2 64.3(3) 1_545 3_656 ?
Na6 Sn3 Na2 138.8(4) . 3_656 ?
Na7 Sn3 Na2 121.9(3) 3_666 3_656 ?
Sn4 Sn3 Na2 61.66(17) . 3_666 ?
Sn2 Sn3 Na2 126.47(14) . 3_666 ?
Na2 Sn3 Na2 69.5(2) . 3_666 ?
Na6 Sn3 Na2 138.8(4) 1_545 3_666 ?
Na6 Sn3 Na2 64.3(3) . 3_666 ?
Na7 Sn3 Na2 121.9(3) 3_666 3_666 ?
Na2 Sn3 Na2 96.0(3) 3_656 3_666 ?
Sn4 Sn3 Eu1 67.79(4) . . ?
Sn2 Sn3 Eu1 65.70(4) . . ?
Na2 Sn3 Eu1 128.77(7) . . ?
Na6 Sn3 Eu1 158.1(4) 1_545 . ?
Na6 Sn3 Eu1 75.2(3) . . ?
Na7 Sn3 Eu1 107.9(3) 3_666 . ?
Na2 Sn3 Eu1 129.27(18) 3_656 . ?
Na2 Sn3 Eu1 62.02(15) 3_666 . ?
Sn4 Sn3 Eu1 67.79(4) . 1_545 ?
Sn2 Sn3 Eu1 65.70(4) . 1_545 ?
Na2 Sn3 Eu1 128.77(7) . 1_545 ?
Na6 Sn3 Eu1 75.2(3) 1_545 1_545 ?
Na6 Sn3 Eu1 158.1(4) . 1_545 ?
Na7 Sn3 Eu1 107.9(3) 3_666 1_545 ?
Na2 Sn3 Eu1 62.02(15) 3_656 1_545 ?
Na2 Sn3 Eu1 129.27(18) 3_666 1_545 ?
Eu1 Sn3 Eu1 95.69(5) . 1_545 ?
Sn3 Sn4 Sn5 108.32(7) . . ?
Sn3 Sn4 Na2 68.76(19) . 3_666 ?
Sn5 Sn4 Na2 125.99(15) . 3_666 ?
Sn3 Sn4 Na2 68.76(19) . 3_656 ?
Sn5 Sn4 Na2 125.99(15) . 3_656 ?
Na2 Sn4 Na2 103.8(3) 3_666 3_656 ?
Sn3 Sn4 Na3 124.24(18) . 3_656 ?
Sn5 Sn4 Na3 65.0(2) . 3_656 ?
Na2 Sn4 Na3 162.0(3) 3_666 3_656 ?
Na2 Sn4 Na3 73.5(3) 3_656 3_656 ?
Sn3 Sn4 Na3 124.24(18) . 3_666 ?
Sn5 Sn4 Na3 65.0(2) . 3_666 ?
Na2 Sn4 Na3 73.5(2) 3_666 3_666 ?
Na2 Sn4 Na3 162.0(3) 3_656 3_666 ?
Na3 Sn4 Na3 103.4(3) 3_656 3_666 ?
Sn3 Sn4 Eu1 64.75(4) . . ?
Sn5 Sn4 Eu1 67.65(4) . . ?
Na2 Sn4 Eu1 62.98(16) 3_666 . ?
Na2 Sn4 Eu1 133.31(19) 3_656 . ?
Na3 Sn4 Eu1 131.9(3) 3_656 . ?
Na3 Sn4 Eu1 62.0(2) 3_666 . ?
Sn3 Sn4 Eu1 64.75(4) . 1_545 ?
Sn5 Sn4 Eu1 67.65(4) . 1_545 ?
Na2 Sn4 Eu1 133.31(19) 3_666 1_545 ?
Na2 Sn4 Eu1 62.99(16) 3_656 1_545 ?
Na3 Sn4 Eu1 62.0(2) 3_656 1_545 ?
Na3 Sn4 Eu1 131.9(3) 3_666 1_545 ?
Eu1 Sn4 Eu1 92.81(5) . 1_545 ?
Sn4 Sn5 Sn1 108.05(7) . . ?
Sn4 Sn5 Na71 156.8(6) . 3_566 ?
Sn1 Sn5 Na71 95.1(6) . 3_566 ?
Sn4 Sn5 Na3 63.9(2) . 3_656 ?
Sn1 Sn5 Na3 124.25(18) . 3_656 ?
Na71 Sn5 Na3 103.2(4) 3_566 3_656 ?
Sn4 Sn5 Na3 63.9(2) . 3_666 ?
Sn1 Sn5 Na3 124.25(18) . 3_666 ?
Na71 Sn5 Na3 103.2(4) 3_566 3_666 ?
Na3 Sn5 Na3 102.2(4) 3_656 3_666 ?
Sn4 Sn5 Na3 87.2(3) . 1_455 ?
Sn1 Sn5 Na3 164.7(3) . 1_455 ?
Na71 Sn5 Na3 69.6(6) 3_566 1_455 ?
Na3 Sn5 Na3 62.0(2) 3_656 1_455 ?
Na3 Sn5 Na3 62.0(2) 3_666 1_455 ?
Sn4 Sn5 Na4 124.35(18) . 3_666 ?
Sn1 Sn5 Na4 61.3(2) . 3_666 ?
Na71 Sn5 Na4 66.9(4) 3_566 3_666 ?
Na3 Sn5 Na4 169.7(3) 3_656 3_666 ?
Na3 Sn5 Na4 78.5(3) 3_666 3_666 ?
Na3 Sn5 Na4 110.3(3) 1_455 3_666 ?
Sn4 Sn5 Na4 124.35(18) . 3_656 ?
Sn1 Sn5 Na4 61.3(2) . 3_656 ?
Na71 Sn5 Na4 66.9(4) 3_566 3_656 ?
Na3 Sn5 Na4 78.5(3) 3_656 3_656 ?
Na3 Sn5 Na4 169.7(3) 3_666 3_656 ?
Na3 Sn5 Na4 110.3(3) 1_455 3_656 ?
Na4 Sn5 Na4 99.1(4) 3_666 3_656 ?
Sn4 Sn5 Eu1 65.60(4) . 1_545 ?
Sn1 Sn5 Eu1 65.76(4) . 1_545 ?
Na71 Sn5 Eu1 127.1(3) 3_566 1_545 ?
Na3 Sn5 Eu1 61.16(19) 3_656 1_545 ?
Na3 Sn5 Eu1 128.9(2) 3_666 1_545 ?
Na3 Sn5 Eu1 123.08(14) 1_455 1_545 ?
Na4 Sn5 Eu1 126.4(2) 3_666 1_545 ?
Na4 Sn5 Eu1 60.58(18) 3_656 1_545 ?
Sn4 Sn5 Eu1 65.60(4) . . ?
Sn1 Sn5 Eu1 65.76(4) . . ?
Na71 Sn5 Eu1 127.1(3) 3_566 . ?
Na3 Sn5 Eu1 128.9(2) 3_656 . ?
Na3 Sn5 Eu1 61.16(19) 3_666 . ?
Na3 Sn5 Eu1 123.08(14) 1_455 . ?
Na4 Sn5 Eu1 60.58(18) 3_666 . ?
Na4 Sn5 Eu1 126.4(2) 3_656 . ?
Eu1 Sn5 Eu1 90.98(5) 1_545 . ?
Na7 Sn6 Na7 111.9(5) 1_545 . ?
Na7 Sn6 Na4 117.6(4) 1_545 1_455 ?
Na7 Sn6 Na4 117.6(4) . 1_455 ?
Na7 Sn6 Na81 120.2(5) 1_545 1_454 ?
Na7 Sn6 Na81 120.2(5) . 1_454 ?
Na4 Sn6 Na81 60.2(9) 1_455 1_454 ?
Na7 Sn6 Na5 65.1(4) 1_545 . ?
Na7 Sn6 Na5 65.1(4) . . ?
Na4 Sn6 Na5 172.9(4) 1_455 . ?
Na81 Sn6 Na5 112.6(9) 1_454 . ?
Na7 Sn6 Na71 131.5(7) 1_545 . ?
Na7 Sn6 Na71 50.4(7) . . ?
Na4 Sn6 Na71 68.5(5) 1_455 . ?
Na81 Sn6 Na71 104.6(7) 1_454 . ?
Na5 Sn6 Na71 115.2(5) . . ?
Na7 Sn6 Na71 50.4(7) 1_545 1_545 ?
Na7 Sn6 Na71 131.5(7) . 1_545 ?
Na4 Sn6 Na71 68.5(5) 1_455 1_545 ?
Na81 Sn6 Na71 104.6(7) 1_454 1_545 ?
Na5 Sn6 Na71 115.2(5) . 1_545 ?
Na71 Sn6 Na71 103.4(9) . 1_545 ?
Na7 Sn6 Na6 59.5(4) 1_545 3_666 ?
Na7 Sn6 Na6 59.5(4) . 3_666 ?
Na4 Sn6 Na6 120.6(5) 1_455 3_666 ?
Na81 Sn6 Na6 179.1(9) 1_454 3_666 ?
Na5 Sn6 Na6 66.5(5) . 3_666 ?
Na71 Sn6 Na6 75.9(6) . 3_666 ?
Na71 Sn6 Na6 75.9(6) 1_545 3_666 ?
Na7 Sn6 Na8 102.0(6) 1_545 1_554 ?
Na7 Sn6 Na8 101.9(6) . 1_554 ?
Na4 Sn6 Na8 102.5(5) 1_455 1_554 ?
Na81 Sn6 Na8 42.3(9) 1_454 1_554 ?
Na5 Sn6 Na8 70.3(5) . 1_554 ?
Na71 Sn6 Na8 124.6(5) . 1_554 ?
Na71 Sn6 Na8 124.6(5) 1_545 1_554 ?
Na6 Sn6 Na8 136.8(6) 3_666 1_554 ?
Na7 Sn6 Na8 72.2(4) 1_545 3_556 ?
Na7 Sn6 Na8 169.1(7) . 3_556 ?
Na4 Sn6 Na8 66.4(4) 1_455 3_556 ?
Na81 Sn6 Na8 51.7(4) 1_454 3_556 ?
Na5 Sn6 Na8 109.7(5) . 3_556 ?
Na71 Sn6 Na8 134.9(7) . 3_556 ?
Na71 Sn6 Na8 59.1(7) 1_545 3_556 ?
Na6 Sn6 Na8 128.4(4) 3_666 3_556 ?
Na8 Sn6 Na8 67.2(6) 1_554 3_556 ?
Na7 Sn6 Na8 169.1(7) 1_545 3_566 ?
Na7 Sn6 Na8 72.2(4) . 3_566 ?
Na4 Sn6 Na8 66.4(4) 1_455 3_566 ?
Na81 Sn6 Na8 51.7(4) 1_454 3_566 ?
Na5 Sn6 Na8 109.7(5) . 3_566 ?
Na71 Sn6 Na8 59.1(7) . 3_566 ?
Na71 Sn6 Na8 134.9(7) 1_545 3_566 ?
Na6 Sn6 Na8 128.4(4) 3_666 3_566 ?
Na8 Sn6 Na8 67.2(6) 1_554 3_566 ?
Na8 Sn6 Na8 102.0(7) 3_556 3_566 ?
Na7 Sn6 Na81 54.8(7) 1_545 3_656 ?
Na7 Sn6 Na81 132.3(9) . 3_656 ?
Na4 Sn6 Na81 107.2(8) 1_455 3_656 ?
Na81 Sn6 Na81 68.8(10) 1_454 3_656 ?
Na5 Sn6 Na81 68.5(8) . 3_656 ?
Na71 Sn6 Na81 173.3(8) . 3_656 ?
Na71 Sn6 Na81 79.0(7) 1_545 3_656 ?
Na6 Sn6 Na81 110.7(6) 3_666 3_656 ?
Na8 Sn6 Na81 50.5(4) 1_554 3_656 ?
Na8 Sn6 Na81 41.1(9) 3_556 3_656 ?
Na8 Sn6 Na81 114.8(6) 3_566 3_656 ?
Sn2 Na1 Sn1 120.2(2) 1_554 3_666 ?
Sn2 Na1 Sn1 120.2(2) 1_554 3_656 ?
Sn1 Na1 Sn1 106.6(3) 3_666 3_656 ?
Sn2 Na1 Sn2 115.2(2) 1_554 3_666 ?
Sn1 Na1 Sn2 50.13(9) 3_666 3_666 ?
Sn1 Na1 Sn2 123.2(3) 3_656 3_666 ?
Sn2 Na1 Sn2 115.2(2) 1_554 3_656 ?
Sn1 Na1 Sn2 123.2(3) 3_666 3_656 ?
Sn1 Na1 Sn2 50.13(9) 3_656 3_656 ?
Sn2 Na1 Sn2 95.8(3) 3_666 3_656 ?
Sn2 Na1 Na5 93.0(4) 1_554 . ?
Sn1 Na1 Na5 107.3(3) 3_666 . ?
Sn1 Na1 Na5 107.3(3) 3_656 . ?
Sn2 Na1 Na5 57.4(2) 3_666 . ?
Sn2 Na1 Na5 57.4(2) 3_656 . ?
Sn2 Na1 Eu1 170.3(4) 1_554 3_666 ?
Sn1 Na1 Eu1 63.85(18) 3_666 3_666 ?
Sn1 Na1 Eu1 63.85(18) 3_656 3_666 ?
Sn2 Na1 Eu1 59.52(17) 3_666 3_666 ?
Sn2 Na1 Eu1 59.52(16) 3_656 3_666 ?
Na5 Na1 Eu1 77.3(4) . 3_666 ?
Sn2 Na1 Na1 61.6(3) 1_554 3_655 ?
Sn1 Na1 Na1 168.6(5) 3_666 3_655 ?
Sn1 Na1 Na1 79.88(10) 3_656 3_655 ?
Sn2 Na1 Na1 118.5(4) 3_666 3_655 ?
Sn2 Na1 Na1 53.7(2) 3_656 3_655 ?
Na5 Na1 Na1 61.4(3) . 3_655 ?
Eu1 Na1 Na1 112.6(4) 3_666 3_655 ?
Sn2 Na1 Na1 61.6(3) 1_554 3_665 ?
Sn1 Na1 Na1 79.88(10) 3_666 3_665 ?
Sn1 Na1 Na1 168.6(5) 3_656 3_665 ?
Sn2 Na1 Na1 53.7(2) 3_666 3_665 ?
Sn2 Na1 Na1 118.5(4) 3_656 3_665 ?
Na5 Na1 Na1 61.4(3) . 3_665 ?
Eu1 Na1 Na1 112.6(4) 3_666 3_665 ?
Na1 Na1 Na1 92.3(5) 3_655 3_665 ?
Sn2 Na1 Na5 58.6(3) 1_554 3_655 ?
Sn1 Na1 Na5 133.0(4) 3_666 3_655 ?
Sn1 Na1 Na5 62.5(3) 3_656 3_655 ?
Sn2 Na1 Na5 173.6(4) 3_666 3_655 ?
Sn2 Na1 Na5 86.30(16) 3_656 3_655 ?
Na5 Na1 Na5 119.6(3) . 3_655 ?
Eu1 Na1 Na5 126.4(3) 3_666 3_655 ?
Na1 Na1 Na5 58.2(3) 3_655 3_655 ?
Na1 Na1 Na5 120.1(5) 3_665 3_655 ?
Sn2 Na1 Na5 58.6(3) 1_554 3_665 ?
Sn1 Na1 Na5 62.5(3) 3_666 3_665 ?
Sn1 Na1 Na5 133.0(4) 3_656 3_665 ?
Sn2 Na1 Na5 86.30(16) 3_666 3_665 ?
Sn2 Na1 Na5 173.6(4) 3_656 3_665 ?
Na5 Na1 Na5 119.6(3) . 3_665 ?
Eu1 Na1 Na5 126.4(3) 3_666 3_665 ?
Na1 Na1 Na5 120.1(5) 3_655 3_665 ?
Na1 Na1 Na5 58.2(3) 3_665 3_665 ?
Na5 Na1 Na5 91.0(4) 3_655 3_665 ?
Sn2 Na1 Na4 131.3(4) 1_554 . ?
Sn1 Na1 Na4 54.91(16) 3_666 . ?
Sn1 Na1 Na4 54.91(16) 3_656 . ?
Sn2 Na1 Na4 96.2(3) 3_666 . ?
Sn2 Na1 Na4 96.2(3) 3_656 . ?
Na5 Na1 Na4 135.7(5) . . ?
Eu1 Na1 Na4 58.4(3) 3_666 . ?
Na1 Na1 Na4 133.8(2) 3_655 . ?
Na1 Na1 Na4 133.8(2) 3_665 . ?
Na5 Na1 Na4 89.6(4) 3_655 . ?
Na5 Na1 Na4 89.6(4) 3_665 . ?
Sn3 Na2 Sn4 124.66(17) . 3_666 ?
Sn3 Na2 Sn4 124.66(17) . 3_656 ?
Sn4 Na2 Sn4 103.8(3) 3_666 3_656 ?
Sn3 Na2 Sn3 110.5(2) . 3_656 ?
Sn4 Na2 Sn3 121.5(3) 3_666 3_656 ?
Sn4 Na2 Sn3 49.58(9) 3_656 3_656 ?
Sn3 Na2 Sn3 110.5(2) . 3_666 ?
Sn4 Na2 Sn3 49.58(9) 3_666 3_666 ?
Sn4 Na2 Sn3 121.5(3) 3_656 3_666 ?
Sn3 Na2 Sn3 96.0(3) 3_656 3_666 ?
Sn3 Na2 Na6 91.5(4) . 3_666 ?
Sn4 Na2 Na6 102.9(3) 3_666 3_666 ?
Sn4 Na2 Na6 102.9(3) 3_656 3_666 ?
Sn3 Na2 Na6 54.6(2) 3_656 3_666 ?
Sn3 Na2 Na6 54.6(2) 3_666 3_666 ?
Sn3 Na2 Eu1 161.5(4) . 3_666 ?
Sn4 Na2 Eu1 62.40(16) 3_666 3_666 ?
Sn4 Na2 Eu1 62.40(16) 3_656 3_666 ?
Sn3 Na2 Eu1 59.12(15) 3_656 3_666 ?
Sn3 Na2 Eu1 59.12(15) 3_666 3_666 ?
Na6 Na2 Eu1 70.0(4) 3_666 3_666 ?
Sn3 Na2 Na6 55.7(3) . . ?
Sn4 Na2 Na6 70.3(3) 3_666 . ?
Sn4 Na2 Na6 140.4(4) 3_656 . ?
Sn3 Na2 Na6 165.3(4) 3_656 . ?
Sn3 Na2 Na6 85.5(2) 3_666 . ?
Na6 Na2 Na6 116.6(3) 3_666 . ?
Eu1 Na2 Na6 132.2(3) 3_666 . ?
Sn3 Na2 Na6 55.7(3) . 1_545 ?
Sn4 Na2 Na6 140.4(4) 3_666 1_545 ?
Sn4 Na2 Na6 70.3(3) 3_656 1_545 ?
Sn3 Na2 Na6 85.5(2) 3_656 1_545 ?
Sn3 Na2 Na6 165.3(4) 3_666 1_545 ?
Na6 Na2 Na6 116.6(3) 3_666 1_545 ?
Eu1 Na2 Na6 132.2(3) 3_666 1_545 ?
Na6 Na2 Na6 89.4(5) . 1_545 ?
Sn3 Na2 Na2 58.8(3) . 3_656 ?
Sn4 Na2 Na2 162.4(5) 3_666 3_656 ?
Sn4 Na2 Na2 83.39(9) 3_656 3_656 ?
Sn3 Na2 Na2 51.75(18) 3_656 3_656 ?
Sn3 Na2 Na2 112.9(4) 3_666 3_656 ?
Na6 Na2 Na2 59.6(4) 3_666 3_656 ?
Eu1 Na2 Na2 109.1(4) 3_666 3_656 ?
Na6 Na2 Na2 114.2(5) . 3_656 ?
Na6 Na2 Na2 57.1(3) 1_545 3_656 ?
Sn3 Na2 Na2 58.8(3) . 3_666 ?
Sn4 Na2 Na2 83.39(9) 3_666 3_666 ?
Sn4 Na2 Na2 162.4(5) 3_656 3_666 ?
Sn3 Na2 Na2 112.9(4) 3_656 3_666 ?
Sn3 Na2 Na2 51.75(18) 3_666 3_666 ?
Na6 Na2 Na2 59.6(4) 3_666 3_666 ?
Eu1 Na2 Na2 109.1(4) 3_666 3_666 ?
Na6 Na2 Na2 57.1(3) . 3_666 ?
Na6 Na2 Na2 114.2(5) 1_545 3_666 ?
Na2 Na2 Na2 85.5(5) 3_656 3_666 ?
Sn3 Na2 Na3 142.5(4) . . ?
Sn4 Na2 Na3 53.38(16) 3_666 . ?
Sn4 Na2 Na3 53.38(16) 3_656 . ?
Sn3 Na2 Na3 93.9(2) 3_656 . ?
Sn3 Na2 Na3 93.9(2) 3_666 . ?
Na6 Na2 Na3 125.9(5) 3_666 . ?
Eu1 Na2 Na3 56.0(2) 3_666 . ?
Na6 Na2 Na3 100.6(4) . . ?
Na6 Na2 Na3 100.6(4) 1_545 . ?
Na2 Na2 Na3 136.7(2) 3_656 . ?
Na2 Na2 Na3 136.7(2) 3_666 . ?
Sn4 Na3 Sn4 103.4(3) 3_656 3_666 ?
Sn4 Na3 Sn5 51.12(10) 3_656 3_656 ?
Sn4 Na3 Sn5 126.4(4) 3_666 3_656 ?
Sn4 Na3 Sn5 126.4(4) 3_656 3_666 ?
Sn4 Na3 Sn5 51.12(10) 3_666 3_666 ?
Sn5 Na3 Sn5 102.2(4) 3_656 3_666 ?
Sn4 Na3 Sn5 115.6(3) 3_656 1_655 ?
Sn4 Na3 Sn5 115.6(3) 3_666 1_655 ?
Sn5 Na3 Sn5 118.0(2) 3_656 1_655 ?
Sn5 Na3 Sn5 118.0(2) 3_666 1_655 ?
Sn4 Na3 Na3 174.4(6) 3_656 3_766 ?
Sn4 Na3 Na3 79.08(15) 3_666 3_766 ?
Sn5 Na3 Na3 131.3(7) 3_656 3_766 ?
Sn5 Na3 Na3 59.1(3) 3_666 3_766 ?
Sn5 Na3 Na3 58.9(3) 1_655 3_766 ?
Sn4 Na3 Na3 79.08(15) 3_656 3_756 ?
Sn4 Na3 Na3 174.4(6) 3_666 3_756 ?
Sn5 Na3 Na3 59.1(3) 3_656 3_756 ?
Sn5 Na3 Na3 131.3(7) 3_666 3_756 ?
Sn5 Na3 Na3 58.9(3) 1_655 3_756 ?
Na3 Na3 Na3 98.0(6) 3_766 3_756 ?
Sn4 Na3 Eu1 62.81(19) 3_656 3_666 ?
Sn4 Na3 Eu1 62.81(19) 3_666 3_666 ?
Sn5 Na3 Eu1 63.6(2) 3_656 3_666 ?
Sn5 Na3 Eu1 63.6(2) 3_666 3_666 ?
Sn5 Na3 Eu1 176.6(5) 1_655 3_666 ?
Na3 Na3 Eu1 122.6(4) 3_766 3_666 ?
Na3 Na3 Eu1 122.6(4) 3_756 3_666 ?
Sn4 Na3 Na71 83.5(4) 3_656 3_666 ?
Sn4 Na3 Na71 83.5(4) 3_666 3_666 ?
Sn5 Na3 Na71 127.7(2) 3_656 3_666 ?
Sn5 Na3 Na71 127.7(2) 3_666 3_666 ?
Sn5 Na3 Na71 54.7(5) 1_655 3_666 ?
Na3 Na3 Na71 91.8(6) 3_766 3_666 ?
Na3 Na3 Na71 91.8(6) 3_756 3_666 ?
Eu1 Na3 Na71 121.9(6) 3_666 3_666 ?
Sn4 Na3 Na2 53.16(19) 3_656 . ?
Sn4 Na3 Na2 53.16(19) 3_666 . ?
Sn5 Na3 Na2 97.6(3) 3_656 . ?
Sn5 Na3 Na2 97.6(3) 3_666 . ?
Sn5 Na3 Na2 119.6(4) 1_655 . ?
Na3 Na3 Na2 127.4(4) 3_766 . ?
Na3 Na3 Na2 127.4(4) 3_756 . ?
Eu1 Na3 Na2 57.1(2) 3_666 . ?
Na71 Na3 Na2 64.9(6) 3_666 . ?
Sn1 Na4 Sn1 106.2(3) 3_656 3_666 ?
Sn1 Na4 Sn6 120.7(2) 3_656 1_655 ?
Sn1 Na4 Sn6 120.7(2) 3_666 1_655 ?
Sn1 Na4 Na81 88.8(5) 3_656 1_554 ?
Sn1 Na4 Na81 88.8(5) 3_666 1_554 ?
Sn6 Na4 Na81 60.1(8) 1_655 1_554 ?
Sn1 Na4 Sn5 126.4(4) 3_656 3_666 ?
Sn1 Na4 Sn5 51.45(10) 3_666 3_666 ?
Sn6 Na4 Sn5 111.3(3) 1_655 3_666 ?
Na81 Na4 Sn5 130.3(2) 1_554 3_666 ?
Sn1 Na4 Sn5 51.45(10) 3_656 3_656 ?
Sn1 Na4 Sn5 126.4(4) 3_666 3_656 ?
Sn6 Na4 Sn5 111.3(3) 1_655 3_656 ?
Na81 Na4 Sn5 130.3(2) 1_554 3_656 ?
Sn5 Na4 Sn5 99.1(4) 3_666 3_656 ?
Sn1 Na4 Eu1 63.68(19) 3_656 3_666 ?
Sn1 Na4 Eu1 63.68(19) 3_666 3_666 ?
Sn6 Na4 Eu1 169.4(5) 1_655 3_666 ?
Na81 Na4 Eu1 130.5(9) 1_554 3_666 ?
Sn5 Na4 Eu1 62.9(2) 3_666 3_666 ?
Sn5 Na4 Eu1 62.9(2) 3_656 3_666 ?
Sn1 Na4 Na8 63.7(3) 3_656 3_656 ?
Sn1 Na4 Na8 134.7(6) 3_666 3_656 ?
Sn6 Na4 Na8 57.7(4) 1_655 3_656 ?
Na81 Na4 Na8 49.1(5) 1_554 3_656 ?
Sn5 Na4 Na8 168.6(5) 3_666 3_656 ?
Sn5 Na4 Na8 83.7(3) 3_656 3_656 ?
Eu1 Na4 Na8 127.4(4) 3_666 3_656 ?
Sn1 Na4 Na8 134.7(6) 3_656 3_666 ?
Sn1 Na4 Na8 63.7(3) 3_666 3_666 ?
Sn6 Na4 Na8 57.7(4) 1_655 3_666 ?
Na81 Na4 Na8 49.1(5) 1_554 3_666 ?
Sn5 Na4 Na8 83.7(3) 3_666 3_666 ?
Sn5 Na4 Na8 168.6(5) 3_656 3_666 ?
Eu1 Na4 Na8 127.4(4) 3_666 3_666 ?
Na8 Na4 Na8 91.6(7) 3_656 3_666 ?
Sn1 Na4 Na71 170.3(5) 3_656 1_655 ?
Sn1 Na4 Na71 82.2(4) 3_666 1_655 ?
Sn6 Na4 Na71 56.2(5) 1_655 1_655 ?
Na81 Na4 Na71 96.3(8) 1_554 1_655 ?
Sn5 Na4 Na71 55.1(5) 3_666 1_655 ?
Sn5 Na4 Na71 119.7(6) 3_656 1_655 ?
Eu1 Na4 Na71 117.7(6) 3_666 1_655 ?
Na8 Na4 Na71 114.0(6) 3_656 1_655 ?
Na8 Na4 Na71 53.2(6) 3_666 1_655 ?
Sn1 Na4 Na71 82.2(4) 3_656 1_645 ?
Sn1 Na4 Na71 170.3(5) 3_666 1_645 ?
Sn6 Na4 Na71 56.2(5) 1_655 1_645 ?
Na81 Na4 Na71 96.3(8) 1_554 1_645 ?
Sn5 Na4 Na71 119.7(6) 3_666 1_645 ?
Sn5 Na4 Na71 55.1(5) 3_656 1_645 ?
Eu1 Na4 Na71 117.7(6) 3_666 1_645 ?
Na8 Na4 Na71 53.2(6) 3_656 1_645 ?
Na8 Na4 Na71 114.0(6) 3_666 1_645 ?
Na71 Na4 Na71 89.1(8) 1_655 1_645 ?
Sn1 Na4 Na1 54.68(18) 3_656 . ?
Sn1 Na4 Na1 54.68(18) 3_666 . ?
Sn6 Na4 Na1 132.4(5) 1_655 . ?
Na81 Na4 Na1 72.3(8) 1_554 . ?
Sn5 Na4 Na1 98.8(3) 3_666 . ?
Sn5 Na4 Na1 98.8(3) 3_656 . ?
Eu1 Na4 Na1 58.2(2) 3_666 . ?
Na8 Na4 Na1 91.7(5) 3_656 . ?
Na8 Na4 Na1 91.7(5) 3_666 . ?
Na71 Na4 Na1 134.8(4) 1_655 . ?
Na71 Na4 Na1 134.8(4) 1_645 . ?
Sn6 Na5 Sn2 113.7(3) . 3_666 ?
Sn6 Na5 Sn2 113.7(3) . 3_656 ?
Sn2 Na5 Sn2 100.8(4) 3_666 3_656 ?
Sn6 Na5 Na7 55.1(3) . . ?
Sn2 Na5 Na7 59.1(3) 3_666 . ?
Sn2 Na5 Na7 129.9(7) 3_656 . ?
Sn6 Na5 Na7 55.1(3) . 1_545 ?
Sn2 Na5 Na7 129.9(7) 3_666 1_545 ?
Sn2 Na5 Na7 59.1(3) 3_656 1_545 ?
Na7 Na5 Na7 97.0(8) . 1_545 ?
Sn6 Na5 Na1 169.5(6) . . ?
Sn2 Na5 Na1 61.0(2) 3_666 . ?
Sn2 Na5 Na1 61.0(2) 3_656 . ?
Na7 Na5 Na1 120.1(4) . . ?
Na7 Na5 Na1 120.1(4) 1_545 . ?
Sn6 Na5 Sn1 114.0(5) . 1_554 ?
Sn2 Na5 Sn1 106.8(3) 3_666 1_554 ?
Sn2 Na5 Sn1 106.8(3) 3_656 1_554 ?
Na7 Na5 Sn1 122.6(5) . 1_554 ?
Na7 Na5 Sn1 122.6(5) 1_545 1_554 ?
Na1 Na5 Sn1 76.5(3) . 1_554 ?
Sn6 Na5 Na6 57.1(3) . 3_666 ?
Sn2 Na5 Na6 78.6(4) 3_666 3_666 ?
Sn2 Na5 Na6 78.6(4) 3_656 3_666 ?
Na7 Na5 Na6 53.8(5) . 3_666 ?
Na7 Na5 Na6 53.8(5) 1_545 3_666 ?
Na1 Na5 Na6 112.4(6) . 3_666 ?
Sn1 Na5 Na6 171.1(5) 1_554 3_666 ?
Sn6 Na5 Na1 125.2(3) . 3_655 ?
Sn2 Na5 Na1 121.0(4) 3_666 3_655 ?
Sn2 Na5 Na1 54.27(19) 3_656 3_655 ?
Na7 Na5 Na1 175.8(7) . 3_655 ?
Na7 Na5 Na1 85.9(4) 1_545 3_655 ?
Na1 Na5 Na1 60.4(3) . 3_655 ?
Sn1 Na5 Na1 53.3(3) 1_554 3_655 ?
Na6 Na5 Na1 130.3(3) 3_666 3_655 ?
Sn6 Na5 Na1 125.2(3) . 3_665 ?
Sn2 Na5 Na1 54.27(19) 3_666 3_665 ?
Sn2 Na5 Na1 121.0(4) 3_656 3_665 ?
Na7 Na5 Na1 85.9(4) . 3_665 ?
Na7 Na5 Na1 175.8(7) 1_545 3_665 ?
Na1 Na5 Na1 60.4(3) . 3_665 ?
Sn1 Na5 Na1 53.3(3) 1_554 3_665 ?
Na6 Na5 Na1 130.3(3) 3_666 3_665 ?
Na1 Na5 Na1 91.0(4) 3_655 3_665 ?
Sn6 Na5 Na81 57.5(7) . 3_656 ?
Sn2 Na5 Na81 170.8(7) 3_666 3_656 ?
Sn2 Na5 Na81 86.2(4) 3_656 3_656 ?
Na7 Na5 Na81 111.8(8) . 3_656 ?
Na7 Na5 Na81 49.2(6) 1_545 3_656 ?
Na1 Na5 Na81 128.2(7) . 3_656 ?
Sn1 Na5 Na81 76.5(6) 1_554 3_656 ?
Na6 Na5 Na81 97.1(7) 3_666 3_656 ?
Na1 Na5 Na81 68.0(7) 3_655 3_656 ?
Na1 Na5 Na81 126.9(7) 3_665 3_656 ?
Sn6 Na5 Na81 57.5(7) . 3_666 ?
Sn2 Na5 Na81 86.2(4) 3_666 3_666 ?
Sn2 Na5 Na81 170.8(7) 3_656 3_666 ?
Na7 Na5 Na81 49.2(6) . 3_666 ?
Na7 Na5 Na81 111.8(8) 1_545 3_666 ?
Na1 Na5 Na81 128.2(7) . 3_666 ?
Sn1 Na5 Na81 76.5(6) 1_554 3_666 ?
Na6 Na5 Na81 97.1(7) 3_666 3_666 ?
Na1 Na5 Na81 126.9(7) 3_655 3_666 ?
Na1 Na5 Na81 68.0(7) 3_665 3_666 ?
Na81 Na5 Na81 86.3(9) 3_656 3_666 ?
Na7 Na6 Na7 107.9(10) 3_676 3_666 ?
Na7 Na6 Sn3 62.4(3) 3_676 1_565 ?
Na7 Na6 Sn3 145.8(9) 3_666 1_565 ?
Na7 Na6 Sn3 145.8(9) 3_676 . ?
Na7 Na6 Sn3 62.4(3) 3_666 . ?
Sn3 Na6 Sn3 105.9(4) 1_565 . ?
Na7 Na6 Sn6 57.3(4) 3_676 3_666 ?
Na7 Na6 Sn6 57.3(4) 3_666 3_666 ?
Sn3 Na6 Sn6 119.2(4) 1_565 3_666 ?
Sn3 Na6 Sn6 119.2(4) . 3_666 ?
Na7 Na6 Na2 122.9(4) 3_676 3_666 ?
Na7 Na6 Na2 122.9(4) 3_666 3_666 ?
Sn3 Na6 Na2 61.1(2) 1_565 3_666 ?
Sn3 Na6 Na2 61.1(2) . 3_666 ?
Sn6 Na6 Na2 179.3(8) 3_666 3_666 ?
Na7 Na6 Na5 60.5(6) 3_676 3_666 ?
Na7 Na6 Na5 60.5(6) 3_666 3_666 ?
Sn3 Na6 Na5 88.6(5) 1_565 3_666 ?
Sn3 Na6 Na5 88.6(5) . 3_666 ?
Sn6 Na6 Na5 56.4(4) 3_666 3_666 ?
Na2 Na6 Na5 124.3(6) 3_666 3_666 ?
Na7 Na6 Na2 78.4(5) 3_676 1_565 ?
Na7 Na6 Na2 159.5(8) 3_666 1_565 ?
Sn3 Na6 Na2 54.6(2) 1_565 1_565 ?
Sn3 Na6 Na2 122.9(5) . 1_565 ?
Sn6 Na6 Na2 116.2(4) 3_666 1_565 ?
Na2 Na6 Na2 63.4(3) 3_666 1_565 ?
Na5 Na6 Na2 135.1(3) 3_666 1_565 ?
Na7 Na6 Na2 159.5(8) 3_676 . ?
Na7 Na6 Na2 78.4(5) 3_666 . ?
Sn3 Na6 Na2 122.9(5) 1_565 . ?
Sn3 Na6 Na2 54.6(2) . . ?
Sn6 Na6 Na2 116.2(4) 3_666 . ?
Na2 Na6 Na2 63.4(3) 3_666 . ?
Na5 Na6 Na2 135.1(3) 3_666 . ?
Na2 Na6 Na2 89.4(5) 1_565 . ?
Na7 Na6 Na71 42.2(6) 3_676 3_676 ?
Na7 Na6 Na71 106.7(6) 3_666 3_676 ?
Sn3 Na6 Na71 87.5(3) 1_565 3_676 ?
Sn3 Na6 Na71 166.5(5) . 3_676 ?
Sn6 Na6 Na71 51.8(4) 3_666 3_676 ?
Na2 Na6 Na71 127.7(6) 3_666 3_676 ?
Na5 Na6 Na71 92.5(6) 3_666 3_676 ?
Na2 Na6 Na71 64.4(5) 1_565 3_676 ?
Na2 Na6 Na71 117.6(7) . 3_676 ?
Na7 Na6 Na71 106.7(6) 3_676 3_666 ?
Na7 Na6 Na71 42.2(6) 3_666 3_666 ?
Sn3 Na6 Na71 166.5(5) 1_565 3_666 ?
Sn3 Na6 Na71 87.5(3) . 3_666 ?
Sn6 Na6 Na71 51.8(4) 3_666 3_666 ?
Na2 Na6 Na71 127.7(6) 3_666 3_666 ?
Na5 Na6 Na71 92.5(6) 3_666 3_666 ?
Na2 Na6 Na71 117.6(7) 1_565 3_666 ?
Na2 Na6 Na71 64.4(5) . 3_666 ?
Na71 Na6 Na71 79.0(6) 3_676 3_666 ?
Na7 Na6 Eu1 97.2(6) 3_676 . ?
Na7 Na6 Eu1 97.2(6) 3_666 . ?
Sn3 Na6 Eu1 55.2(3) 1_565 . ?
Sn3 Na6 Eu1 55.2(3) . . ?
Sn6 Na6 Eu1 125.6(6) 3_666 . ?
Na2 Na6 Eu1 55.1(3) 3_666 . ?
Na5 Na6 Eu1 69.2(4) 3_666 . ?
Na2 Na6 Eu1 101.3(3) 1_565 . ?
Na2 Na6 Eu1 101.3(3) . . ?
Na71 Na6 Eu1 137.3(4) 3_676 . ?
Na71 Na6 Eu1 137.3(4) 3_666 . ?
Na71 Na7 Na81 95.8(13) . 3_666 ?
Na71 Na7 Sn6 68.1(5) . . ?
Na81 Na7 Sn6 67.8(6) 3_666 . ?
Na71 Na7 Sn6 68.1(5) . 1_565 ?
Na81 Na7 Sn6 67.8(6) 3_666 1_565 ?
Sn6 Na7 Sn6 111.9(5) . 1_565 ?
Na71 Na7 Na6 86.1(8) . 3_676 ?
Na81 Na7 Na6 126.1(5) 3_666 3_676 ?
Sn6 Na7 Na6 152.7(10) . 3_676 ?
Sn6 Na7 Na6 63.2(3) 1_565 3_676 ?
Na71 Na7 Na6 86.1(8) . 3_666 ?
Na81 Na7 Na6 126.1(5) 3_666 3_666 ?
Sn6 Na7 Na6 63.2(3) . 3_666 ?
Sn6 Na7 Na6 152.7(10) 1_565 3_666 ?
Na6 Na7 Na6 107.9(10) 3_676 3_666 ?
Na71 Na7 Sn3 113.6(12) . 3_666 ?
Na81 Na7 Sn3 150.6(13) 3_666 3_666 ?
Sn6 Na7 Sn3 122.1(4) . 3_666 ?
Sn6 Na7 Sn3 122.1(4) 1_565 3_666 ?
Na6 Na7 Sn3 59.4(4) 3_676 3_666 ?
Na6 Na7 Sn3 59.4(4) 3_666 3_666 ?
Na71 Na7 Sn2 164.4(13) . 3_666 ?
Na81 Na7 Sn2 99.8(13) 3_666 3_666 ?
Sn6 Na7 Sn2 118.1(5) . 3_666 ?
Sn6 Na7 Sn2 118.1(5) 1_565 3_666 ?
Na6 Na7 Sn2 84.7(5) 3_676 3_666 ?
Na6 Na7 Sn2 84.7(5) 3_666 3_666 ?
Sn3 Na7 Sn2 50.8(3) 3_666 3_666 ?
Na71 Na7 Na5 127.4(4) . 1_565 ?
Na81 Na7 Na5 71.1(8) 3_666 1_565 ?
Sn6 Na7 Na5 137.5(10) . 1_565 ?
Sn6 Na7 Na5 59.7(3) 1_565 1_565 ?
Na6 Na7 Na5 65.8(5) 3_676 1_565 ?
Na6 Na7 Na5 143.2(7) 3_666 1_565 ?
Sn3 Na7 Na5 89.9(5) 3_666 1_565 ?
Sn2 Na7 Na5 59.0(4) 3_666 1_565 ?
Na71 Na7 Na5 127.4(4) . . ?
Na81 Na7 Na5 71.1(8) 3_666 . ?
Sn6 Na7 Na5 59.7(3) . . ?
Sn6 Na7 Na5 137.5(10) 1_565 . ?
Na6 Na7 Na5 143.2(7) 3_676 . ?
Na6 Na7 Na5 65.8(5) 3_666 . ?
Sn3 Na7 Na5 89.9(5) 3_666 . ?
Sn2 Na7 Na5 59.0(4) 3_666 . ?
Na5 Na7 Na5 97.0(8) 1_565 . ?
Na71 Na7 Na8 57.2(9) . 3_566 ?
Na81 Na7 Na8 38.7(11) 3_666 3_566 ?
Sn6 Na7 Na8 56.4(3) . 3_566 ?
Sn6 Na7 Na8 56.4(3) 1_565 3_566 ?
Na6 Na7 Na8 117.0(4) 3_676 3_566 ?
Na6 Na7 Na8 117.0(4) 3_666 3_566 ?
Sn3 Na7 Na8 170.7(10) 3_666 3_566 ?
Sn2 Na7 Na8 138.5(10) 3_666 3_566 ?
Na5 Na7 Na8 96.2(7) 1_565 3_566 ?
Na5 Na7 Na8 96.2(7) . 3_566 ?
Na7 Na71 Na8 78.1(11) . 3_566 ?
Na7 Na71 Sn5 169.1(14) . 3_566 ?
Na8 Na71 Sn5 91.0(9) 3_566 3_566 ?
Na7 Na71 Sn6 61.5(6) . 1_565 ?
Na8 Na71 Sn6 60.9(6) 3_566 1_565 ?
Sn5 Na71 Sn6 113.2(7) 3_566 1_565 ?
Na7 Na71 Sn6 61.5(6) . . ?
Na8 Na71 Sn6 60.9(6) 3_566 . ?
Sn5 Na71 Sn6 113.2(7) 3_566 . ?
Sn6 Na71 Sn6 103.4(9) 1_565 . ?
Na7 Na71 Na4 115.5(8) . 1_455 ?
Na8 Na71 Na4 62.2(6) 3_566 1_455 ?
Sn5 Na71 Na4 58.0(5) 3_566 1_455 ?
Sn6 Na71 Na4 122.1(10) 1_565 1_455 ?
Sn6 Na71 Na4 55.3(3) . 1_455 ?
Na7 Na71 Na4 115.5(8) . 1_465 ?
Na8 Na71 Na4 62.2(6) 3_566 1_465 ?
Sn5 Na71 Na4 58.0(5) 3_566 1_465 ?
Sn6 Na71 Na4 55.3(3) 1_565 1_465 ?
Sn6 Na71 Na4 122.1(10) . 1_465 ?
Na4 Na71 Na4 89.1(8) 1_455 1_465 ?
Na7 Na71 Na3 135.2(13) . 3_666 ?
Na8 Na71 Na3 146.7(11) 3_566 3_666 ?
Sn5 Na71 Na3 55.7(5) 3_566 3_666 ?
Sn6 Na71 Na3 128.1(4) 1_565 3_666 ?
Sn6 Na71 Na3 128.1(4) . 3_666 ?
Na4 Na71 Na3 95.4(7) 1_455 3_666 ?
Na4 Na71 Na3 95.4(7) 1_465 3_666 ?
Na7 Na71 Na6 51.7(6) . 3_676 ?
Na8 Na71 Na6 108.8(8) 3_566 3_676 ?
Sn5 Na71 Na6 134.0(6) 3_566 3_676 ?
Sn6 Na71 Na6 52.2(4) 1_565 3_676 ?
Sn6 Na71 Na6 112.7(9) . 3_676 ?
Na4 Na71 Na6 167.0(10) 1_455 3_676 ?
Na4 Na71 Na6 94.7(2) 1_465 3_676 ?
Na3 Na71 Na6 96.6(7) 3_666 3_676 ?
Na7 Na71 Na6 51.7(6) . 3_666 ?
Na8 Na71 Na6 108.8(8) 3_566 3_666 ?
Sn5 Na71 Na6 134.0(6) 3_566 3_666 ?
Sn6 Na71 Na6 112.7(9) 1_565 3_666 ?
Sn6 Na71 Na6 52.2(4) . 3_666 ?
Na4 Na71 Na6 94.7(2) 1_455 3_666 ?
Na4 Na71 Na6 167.0(10) 1_465 3_666 ?
Na3 Na71 Na6 96.6(7) 3_666 3_666 ?
Na6 Na71 Na6 79.0(6) 3_676 3_666 ?
Na7 Na71 Na2 75.8(9) . 3_666 ?
Na8 Na71 Na2 153.9(11) 3_566 3_666 ?
Sn5 Na71 Na2 115.1(9) 3_566 3_666 ?
Sn6 Na71 Na2 105.5(7) 1_565 3_666 ?
Sn6 Na71 Na2 105.5(7) . 3_666 ?
Na4 Na71 Na2 131.0(5) 1_455 3_666 ?
Na4 Na71 Na2 131.0(5) 1_465 3_666 ?
Na3 Na71 Na2 59.4(5) 3_666 3_666 ?
Na6 Na71 Na2 53.3(4) 3_676 3_666 ?
Na6 Na71 Na2 53.3(4) 3_666 3_666 ?
Na81 Na8 Na81 91.7(12) 1_455 3_667 ?
Na81 Na8 Na81 91.7(12) 1_455 3_657 ?
Na81 Na8 Na81 128.1(14) 3_667 3_657 ?
Na81 Na8 Na71 97.4(12) 1_455 3_566 ?
Na81 Na8 Na71 115.4(7) 3_667 3_566 ?
Na81 Na8 Na71 115.4(7) 3_657 3_566 ?
Na81 Na8 Sn6 67.9(10) 1_455 1_556 ?
Na81 Na8 Sn6 66.8(8) 3_667 1_556 ?
Na81 Na8 Sn6 66.8(8) 3_657 1_556 ?
Na71 Na8 Sn6 165.3(10) 3_566 1_556 ?
Na81 Na8 Sn6 71.7(6) 1_455 3_556 ?
Na81 Na8 Sn6 161.2(12) 3_667 3_556 ?
Na81 Na8 Sn6 63.2(6) 3_657 3_556 ?
Na71 Na8 Sn6 60.0(5) 3_566 3_556 ?
Sn6 Na8 Sn6 112.8(6) 1_556 3_556 ?
Na81 Na8 Sn6 71.7(6) 1_455 3_566 ?
Na81 Na8 Sn6 63.2(6) 3_667 3_566 ?
Na81 Na8 Sn6 161.2(12) 3_657 3_566 ?
Na71 Na8 Sn6 60.0(5) 3_566 3_566 ?
Sn6 Na8 Sn6 112.8(6) 1_556 3_566 ?
Sn6 Na8 Sn6 102.0(7) 3_556 3_566 ?
Na81 Na8 Na4 127.0(6) 1_455 3_656 ?
Na81 Na8 Na4 141.3(13) 3_667 3_656 ?
Na81 Na8 Na4 59.4(8) 3_657 3_656 ?
Na71 Na8 Na4 64.7(6) 3_566 3_656 ?
Sn6 Na8 Na4 123.6(5) 1_556 3_656 ?
Sn6 Na8 Na4 55.8(3) 3_556 3_656 ?
Sn6 Na8 Na4 123.6(9) 3_566 3_656 ?
Na81 Na8 Na4 127.0(6) 1_455 3_666 ?
Na81 Na8 Na4 59.4(8) 3_667 3_666 ?
Na81 Na8 Na4 141.3(13) 3_657 3_666 ?
Na71 Na8 Na4 64.7(6) 3_566 3_666 ?
Sn6 Na8 Na4 123.6(5) 1_556 3_666 ?
Sn6 Na8 Na4 123.6(9) 3_556 3_666 ?
Sn6 Na8 Na4 55.8(3) 3_566 3_666 ?
Na4 Na8 Na4 91.6(7) 3_656 3_666 ?
Na81 Na8 Sn1 179.8(13) 1_455 . ?
Na81 Na8 Sn1 88.2(11) 3_667 . ?
Na81 Na8 Sn1 88.2(11) 3_657 . ?
Na71 Na8 Sn1 82.8(8) 3_566 . ?
Sn6 Na8 Sn1 111.9(7) 1_556 . ?
Sn6 Na8 Sn1 108.4(6) 3_556 . ?
Sn6 Na8 Sn1 108.4(6) 3_566 . ?
Na4 Na8 Sn1 53.1(4) 3_656 . ?
Na4 Na8 Sn1 53.1(4) 3_666 . ?
Na81 Na8 Na8 51.5(7) 1_455 3_567 ?
Na81 Na8 Na8 40.3(10) 3_667 3_567 ?
Na81 Na8 Na8 120.1(15) 3_657 3_567 ?
Na71 Na8 Na8 114.8(9) 3_566 3_567 ?
Sn6 Na8 Na8 56.6(7) 1_556 3_567 ?
Sn6 Na8 Na8 122.6(10) 3_556 3_567 ?
Sn6 Na8 Na8 56.2(4) 3_566 3_567 ?
Na4 Na8 Na8 178.4(10) 3_656 3_567 ?
Na4 Na8 Na8 89.5(3) 3_666 3_567 ?
Sn1 Na8 Na8 128.4(7) . 3_567 ?
Na81 Na8 Na8 51.5(7) 1_455 3_557 ?
Na81 Na8 Na8 120.1(15) 3_667 3_557 ?
Na81 Na8 Na8 40.3(10) 3_657 3_557 ?
Na71 Na8 Na8 114.8(9) 3_566 3_557 ?
Sn6 Na8 Na8 56.6(7) 1_556 3_557 ?
Sn6 Na8 Na8 56.2(4) 3_556 3_557 ?
Sn6 Na8 Na8 122.6(10) 3_566 3_557 ?
Na4 Na8 Na8 89.5(3) 3_656 3_557 ?
Na4 Na8 Na8 178.4(10) 3_666 3_557 ?
Sn1 Na8 Na8 128.4(7) . 3_557 ?
Na8 Na8 Na8 89.4(12) 3_567 3_557 ?
Na8 Na81 Na8 88.3(12) 1_655 3_667 ?
Na8 Na81 Na8 88.3(12) 1_655 3_657 ?
Na8 Na81 Na8 128.1(14) 3_667 3_657 ?
Na8 Na81 Na7 88.6(14) 1_655 3_666 ?
Na8 Na81 Na7 115.8(7) 3_667 3_666 ?
Na8 Na81 Na7 115.8(7) 3_657 3_666 ?
Na8 Na81 Sn6 69.8(12) 1_655 1_656 ?
Na8 Na81 Sn6 65.1(7) 3_667 1_656 ?
Na8 Na81 Sn6 65.1(7) 3_657 1_656 ?
Na7 Na81 Sn6 158.4(18) 3_666 1_656 ?
Na8 Na81 Na4 129.5(14) 1_655 1_556 ?
Na8 Na81 Na4 71.5(9) 3_667 1_556 ?
Na8 Na81 Na4 71.5(9) 3_657 1_556 ?
Na7 Na81 Na4 141.9(17) 3_666 1_556 ?
Sn6 Na81 Na4 59.7(5) 1_656 1_556 ?
Na8 Na81 Sn6 67.1(9) 1_655 3_656 ?
Na8 Na81 Sn6 153.8(18) 3_667 3_656 ?
Na8 Na81 Sn6 62.7(6) 3_657 3_656 ?
Na7 Na81 Sn6 57.4(5) 3_666 3_656 ?
Sn6 Na81 Sn6 111.2(10) 1_656 3_656 ?
Na4 Na81 Sn6 131.0(5) 1_556 3_656 ?
Na8 Na81 Sn6 67.1(9) 1_655 3_666 ?
Na8 Na81 Sn6 62.7(6) 3_667 3_666 ?
Na8 Na81 Sn6 153.8(18) 3_657 3_666 ?
Na7 Na81 Sn6 57.4(5) 3_666 3_666 ?
Sn6 Na81 Sn6 111.2(10) 1_656 3_666 ?
Na4 Na81 Sn6 131.0(5) 1_556 3_666 ?
Sn6 Na81 Sn6 97.9(9) 3_656 3_666 ?
Na8 Na81 Na5 121.0(10) 1_655 3_656 ?
Na8 Na81 Na5 148.9(16) 3_667 3_656 ?
Na8 Na81 Na5 68.1(7) 3_657 3_656 ?
Na7 Na81 Na5 59.7(6) 3_666 3_656 ?
Sn6 Na81 Na5 131.5(6) 1_656 3_656 ?
Na4 Na81 Na5 94.1(11) 1_556 3_656 ?
Sn6 Na81 Na5 53.9(3) 3_656 3_656 ?
Sn6 Na81 Na5 116.3(8) 3_666 3_656 ?
Na8 Na81 Na5 121.0(10) 1_655 3_666 ?
Na8 Na81 Na5 68.1(7) 3_667 3_666 ?
Na8 Na81 Na5 148.9(16) 3_657 3_666 ?
Na7 Na81 Na5 59.7(6) 3_666 3_666 ?
Sn6 Na81 Na5 131.5(6) 1_656 3_666 ?
Na4 Na81 Na5 94.1(11) 1_556 3_666 ?
Sn6 Na81 Na5 116.3(8) 3_656 3_666 ?
Sn6 Na81 Na5 53.9(3) 3_666 3_666 ?
Na5 Na81 Na5 86.3(9) 3_656 3_666 ?
Na8 Na81 Na81 49.4(12) 1_655 3_767 ?
Na8 Na81 Na81 38.9(6) 3_667 3_767 ?
Na8 Na81 Na81 116.7(16) 3_657 3_767 ?
Na7 Na81 Na81 108.4(13) 3_666 3_767 ?
Sn6 Na81 Na81 57.6(8) 1_656 3_767 ?
Na4 Na81 Na81 99.0(10) 1_556 3_767 ?
Sn6 Na81 Na81 116.0(19) 3_656 3_767 ?
Sn6 Na81 Na81 53.7(6) 3_666 3_767 ?
Na5 Na81 Na81 166.9(17) 3_656 3_767 ?
Na5 Na81 Na81 92.3(4) 3_666 3_767 ?
Na8 Na81 Na81 49.4(12) 1_655 3_757 ?
Na8 Na81 Na81 116.7(16) 3_667 3_757 ?
Na8 Na81 Na81 38.9(6) 3_657 3_757 ?
Na7 Na81 Na81 108.4(13) 3_666 3_757 ?
Sn6 Na81 Na81 57.6(8) 1_656 3_757 ?
Na4 Na81 Na81 99.0(10) 1_556 3_757 ?
Sn6 Na81 Na81 53.7(6) 3_656 3_757 ?
Sn6 Na81 Na81 116.0(19) 3_666 3_757 ?
Na5 Na81 Na81 92.3(4) 3_656 3_757 ?
Na5 Na81 Na81 166.9(17) 3_666 3_757 ?
Na81 Na81 Na81 86.2(19) 3_767 3_757 ?

loop_
_geom_bond_atom_site_label_1
_geom_bond_atom_site_label_2
_geom_bond_distance
_geom_bond_site_symmetry_2
_geom_bond_publ_flag
Eu1 Sn3 3.5167(14) 1_565 ?
Eu1 Sn3 3.5167(14) . ?
Eu1 Sn2 3.5171(14) 1_565 ?
Eu1 Sn2 3.5171(14) . ?
Eu1 Na1 3.570(11) 3_666 ?
Eu1 Na3 3.574(12) 3_666 ?
Eu1 Na4 3.578(12) 3_666 ?
Eu1 Sn4 3.5997(15) 1_565 ?
Eu1 Sn4 3.5997(15) . ?
Eu1 Sn1 3.6179(15) . ?
Eu1 Sn1 3.6179(15) 1_565 ?
Eu1 Na2 3.619(10) 3_666 ?
Eu1 Sn5 3.6558(15) . ?
Eu1 Sn5 3.6558(15) 1_565 ?
Eu1 Na6 4.143(18) . ?
Sn1 Sn2 2.877(2) . ?
Sn1 Sn5 2.907(2) . ?
Sn1 Na1 3.252(6) 3_666 ?
Sn1 Na1 3.252(6) 3_656 ?
Sn1 Na4 3.261(7) 3_656 ?
Sn1 Na4 3.261(7) 3_666 ?
Sn1 Na5 3.601(18) 1_556 ?
Sn1 Eu1 3.6179(15) 1_545 ?
Sn1 Na8 3.66(3) . ?
Sn2 Sn3 2.895(2) . ?
Sn2 Na1 3.220(11) 1_556 ?
Sn2 Na5 3.384(11) 3_666 ?
Sn2 Na5 3.384(10) 3_656 ?
Sn2 Na7 3.39(2) 3_666 ?
Sn2 Na1 3.515(8) 3_666 ?
Sn2 Na1 3.515(8) 3_656 ?
Sn2 Eu1 3.5171(14) 1_545 ?
Sn3 Sn4 2.865(2) . ?
Sn3 Na2 3.222(11) . ?
Sn3 Na6 3.266(9) 1_545 ?
Sn3 Na6 3.266(9) . ?
Sn3 Na7 3.36(2) 3_666 ?
Sn3 Na2 3.507(7) 3_656 ?
Sn3 Na2 3.507(7) 3_666 ?
Sn3 Eu1 3.5168(14) 1_545 ?
Sn4 Sn5 2.879(2) . ?
Sn4 Na2 3.312(7) 3_666 ?
Sn4 Na2 3.312(7) 3_656 ?
Sn4 Na3 3.322(8) 3_656 ?
Sn4 Na3 3.322(8) 3_666 ?
Sn4 Eu1 3.5997(15) 1_545 ?
Sn5 Na71 3.32(3) 3_566 ?
Sn5 Na3 3.351(9) 3_656 ?
Sn5 Na3 3.351(9) 3_666 ?
Sn5 Na3 3.357(12) 1_455 ?
Sn5 Na4 3.427(10) 3_666 ?
Sn5 Na4 3.427(10) 3_656 ?
Sn5 Eu1 3.6558(15) 1_545 ?
Sn6 Na7 3.147(10) 1_545 ?
Sn6 Na7 3.147(10) . ?
Sn6 Na4 3.283(12) 1_455 ?
Sn6 Na81 3.30(3) 1_454 ?
Sn6 Na5 3.312(13) . ?
Sn6 Na71 3.32(2) . ?
Sn6 Na71 3.32(2) 1_545 ?
Sn6 Na6 3.339(14) 3_666 ?
Sn6 Na8 3.34(3) 1_554 ?
Sn6 Na8 3.354(16) 3_556 ?
Sn6 Na8 3.354(16) 3_566 ?
Sn6 Na81 3.46(2) 3_656 ?
Na1 Sn2 3.220(11) 1_554 ?
Na1 Sn1 3.252(6) 3_666 ?
Na1 Sn1 3.252(6) 3_656 ?
Na1 Sn2 3.515(8) 3_666 ?
Na1 Sn2 3.515(8) 3_656 ?
Na1 Na5 3.536(17) . ?
Na1 Eu1 3.570(11) 3_666 ?
Na1 Na1 3.616(14) 3_655 ?
Na1 Na1 3.616(14) 3_665 ?
Na1 Na5 3.655(13) 3_655 ?
Na1 Na5 3.655(13) 3_665 ?
Na1 Na4 3.755(17) . ?
Na2 Sn4 3.312(7) 3_666 ?
Na2 Sn4 3.312(7) 3_656 ?
Na2 Sn3 3.507(7) 3_656 ?
Na2 Sn3 3.507(7) 3_666 ?
Na2 Na6 3.608(18) 3_666 ?
Na2 Eu1 3.619(10) 3_666 ?
Na2 Na6 3.707(17) . ?
Na2 Na6 3.707(17) 1_545 ?
Na2 Na2 3.842(16) 3_656 ?
Na2 Na2 3.842(16) 3_666 ?
Na2 Na3 3.967(17) . ?
Na3 Sn4 3.321(8) 3_656 ?
Na3 Sn4 3.321(8) 3_666 ?
Na3 Sn5 3.351(9) 3_656 ?
Na3 Sn5 3.351(9) 3_666 ?
Na3 Sn5 3.357(12) 1_655 ?
Na3 Na3 3.455(16) 3_766 ?
Na3 Na3 3.455(16) 3_756 ?
Na3 Eu1 3.574(12) 3_666 ?
Na3 Na71 3.81(4) 3_666 ?
Na4 Sn1 3.261(7) 3_656 ?
Na4 Sn1 3.261(7) 3_666 ?
Na4 Sn6 3.283(12) 1_655 ?
Na4 Na81 3.30(4) 1_554 ?
Na4 Sn5 3.427(10) 3_666 ?
Na4 Sn5 3.427(10) 3_656 ?
Na4 Eu1 3.578(12) 3_666 ?
Na4 Na8 3.64(2) 3_656 ?
Na4 Na8 3.64(2) 3_666 ?
Na4 Na71 3.72(2) 1_655 ?
Na4 Na71 3.72(2) 1_645 ?
Na5 Sn2 3.384(11) 3_666 ?
Na5 Sn2 3.384(11) 3_656 ?
Na5 Na7 3.48(2) . ?
Na5 Na7 3.48(2) 1_545 ?
Na5 Sn1 3.601(18) 1_554 ?
Na5 Na6 3.65(3) 3_666 ?
Na5 Na1 3.655(13) 3_655 ?
Na5 Na1 3.655(13) 3_665 ?
Na5 Na81 3.81(3) 3_656 ?
Na5 Na81 3.81(3) 3_666 ?
Na6 Na7 3.22(2) 3_676 ?
Na6 Na7 3.22(2) 3_666 ?
Na6 Sn3 3.266(9) 1_565 ?
Na6 Sn6 3.339(14) 3_666 ?
Na6 Na2 3.608(18) 3_666 ?
Na6 Na5 3.65(3) 3_666 ?
Na6 Na2 3.707(17) 1_565 ?
Na6 Na71 4.10(3) 3_676 ?
Na6 Na71 4.10(3) 3_666 ?
Na7 Na71 2.76(4) . ?
Na7 Na81 3.05(4) 3_666 ?
Na7 Sn6 3.147(10) 1_565 ?
Na7 Na6 3.22(2) 3_676 ?
Na7 Na6 3.22(2) 3_666 ?
Na7 Sn3 3.36(2) 3_666 ?
Na7 Sn2 3.386(19) 3_666 ?
Na7 Na5 3.48(2) 1_565 ?
Na7 Na8 3.83(3) 3_566 ?
Na71 Na8 3.29(4) 3_566 ?
Na71 Sn5 3.32(3) 3_566 ?
Na71 Sn6 3.32(2) 1_565 ?
Na71 Na4 3.72(2) 1_455 ?
Na71 Na4 3.72(2) 1_465 ?
Na71 Na3 3.81(4) 3_666 ?
Na71 Na6 4.10(3) 3_676 ?
Na71 Na6 4.10(3) 3_666 ?
Na71 Na2 4.17(3) 3_666 ?
Na8 Na81 2.40(6) 1_455 ?
Na8 Na81 2.900(18) 3_667 ?
Na8 Na81 2.900(17) 3_657 ?
Na8 Na71 3.29(4) 3_566 ?
Na8 Sn6 3.34(3) 1_556 ?
Na8 Sn6 3.354(16) 3_556 ?
Na8 Sn6 3.354(16) 3_566 ?
Na8 Na4 3.64(2) 3_656 ?
Na8 Na4 3.64(2) 3_666 ?
Na8 Na8 3.70(4) 3_567 ?
Na8 Na8 3.70(4) 3_557 ?
Na81 Na8 2.40(6) 1_655 ?
Na81 Na8 2.900(18) 3_667 ?
Na81 Na8 2.900(17) 3_657 ?
Na81 Na7 3.05(4) 3_666 ?
Na81 Sn6 3.30(3) 1_656 ?
Na81 Na4 3.30(4) 1_556 ?
Na81 Sn6 3.46(2) 3_656 ?
Na81 Sn6 3.46(2) 3_666 ?
Na81 Na5 3.81(3) 3_656 ?
Na81 Na5 3.81(3) 3_666 ?
Na81 Na81 3.82(7) 3_767 ?
Na81 Na81 3.82(7) 3_757 ?
